data_7243417
loop_
_publ_author_name
'Lu, Tian-Qi'
'Yin, Jia-Jia'
'Chen, Cheng'
'Shi, Hai-Yan'
'Zheng, Jun'
'Liu, Zhengjie'
'Fang, Xiaolong'
'Zheng, Xiu-Ying'

_publ_section_title
;
 Two pairs of chiral lanthanide--oxo clusters Ln14 induced by amino acid
 derivatives
;
_journal_issue 39
_journal_name_full CrystEngComm
_journal_page_first 6923
_journal_page_last 6929
_journal_paper_doi 10.1039/D1CE00948F
_journal_volume 23
_journal_year 2021
_chemical_formula_moiety 'C80 H112 Dy14 N16 O84, 6(Cl O4)'
_chemical_formula_sum 'C80 H318 Cl10 Dy14 N16 O191'
_chemical_formula_weight 7190.98
_space_group_crystal_system tetragonal
_space_group_IT_number 98
_space_group_name_Hall 'I 4bw 2bw'
_space_group_name_H-M_alt 'I 41 2 2'
_atom_sites_solution_hydrogens geom
_audit_creation_date 2021-08-18
_audit_creation_method
;
Olex2 1.2
(compiled 2018.05.29 svn.r3508 for OlexSys, GUI svn.r5506)
;
_audit_update_record
;
2021-08-18 deposited with the CCDC.	2021-08-23 downloaded from the CCDC.
;
_cell_angle_alpha 90
_cell_angle_beta 90
_cell_angle_gamma 90
_cell_formula_units_Z 4
_cell_length_a 31.0292(5)
_cell_length_b 31.0292(5)
_cell_length_c 31.3898(6)
_cell_measurement_reflns_used 26398
_cell_measurement_temperature 120
_cell_measurement_theta_max 28.45
_cell_measurement_theta_min 2.45
_cell_volume 30222.5(9)
_computing_molecular_graphics 'Olex2 (Dolomanov et al., 2009)'
_computing_publication_material 'Olex2 (Dolomanov et al., 2009)'
_computing_structure_refinement 'ShelXL (Sheldrick, 2015)'
_diffrn_ambient_temperature 120
_diffrn_measured_fraction_theta_full 0.995
_diffrn_measured_fraction_theta_max 0.947
_diffrn_measurement_device_type 'DECTRIS PILATUS 300K'
_diffrn_measurement_method 'rotation method, \w scans'
_diffrn_radiation_type MoK\a
_diffrn_radiation_wavelength 0.71073
_diffrn_reflns_av_R_equivalents 0.0792
_diffrn_reflns_av_unetI/netI 0.1480
_diffrn_reflns_Laue_measured_fraction_full 0.995
_diffrn_reflns_Laue_measured_fraction_max 0.947
_diffrn_reflns_limit_h_max 36
_diffrn_reflns_limit_h_min -41
_diffrn_reflns_limit_k_max 42
_diffrn_reflns_limit_k_min -24
_diffrn_reflns_limit_l_max 37
_diffrn_reflns_limit_l_min -41
_diffrn_reflns_number 50959
_diffrn_reflns_point_group_measured_fraction_full 0.992
_diffrn_reflns_point_group_measured_fraction_max 0.921
_diffrn_reflns_theta_full 25.242
_diffrn_reflns_theta_max 29.971
_diffrn_reflns_theta_min 2.448
_diffrn_source 'Genix Mo'
_exptl_absorpt_coefficient_mu 3.600
_exptl_absorpt_correction_T_max 0.6019
_exptl_absorpt_correction_T_min 0.4252
_exptl_absorpt_correction_type multi-scan
_exptl_absorpt_process_details
;
STOE X-Red32, absorption correction by Gaussian integration, analogous to
P. Coppens, "The Evaluation of Absorption and Extinction in Single-Crystal
Structure Analysis", published in: F. R. Ahmed (Editor), "Crystallographic
Computing", Munksgaard, Copenhagen (1970), 255 - 270.
Afterwards scaling of reflection intensities was performed within STOE LANA.
J. Koziskova, F. Hahn, J. Richter, J. Kozisek, "Comparison of different
absorption corrections on the model structure of tetrakis(\m~2~-acetato)-
diaqua-di-copper(II)", Acta Chimica Slovaca, vol. 9, no. 2, 2016, pp. 136 - 140.
;
_exptl_crystal_colour colourless
_exptl_crystal_density_diffrn 1.580
_exptl_crystal_density_method 'not measured'
_exptl_crystal_description block
_exptl_crystal_F_000 14128
_exptl_crystal_size_max 0.02
_exptl_crystal_size_mid 0.02
_exptl_crystal_size_min 0.02
_refine_diff_density_max 0.778
_refine_diff_density_min -0.574
_refine_diff_density_rms 0.093
_refine_ls_abs_structure_details
;
 Flack x determined using 3540 quotients [(I+)-(I-)]/[(I+)+(I-)]
 (Parsons, Flack and Wagner, Acta Cryst. B69 (2013) 249-259).
;
_refine_ls_abs_structure_Flack 0.056(14)
_refine_ls_extinction_method none
_refine_ls_goodness_of_fit_ref 0.807
_refine_ls_hydrogen_treatment constr
_refine_ls_matrix_type full
_refine_ls_number_parameters 528
_refine_ls_number_reflns 20269
_refine_ls_number_restraints 544
_refine_ls_restrained_S_all 0.815
_refine_ls_R_factor_all 0.0851
_refine_ls_R_factor_gt 0.0427
_refine_ls_shift/su_max 0.002
_refine_ls_shift/su_mean 0.000
_refine_ls_structure_factor_coef Fsqd
_refine_ls_weighting_details 'w=1/[\s^2^(Fo^2^)+(0.0335P)^2^] where P=(Fo^2^+2Fc^2^)/3'
_refine_ls_weighting_scheme calc
_refine_ls_wR_factor_gt 0.0835
_refine_ls_wR_factor_ref 0.0895
_reflns_Friedel_coverage 0.810
_reflns_Friedel_fraction_full 0.989
_reflns_Friedel_fraction_max 0.891
_reflns_number_gt 10514
_reflns_number_total 20269
_reflns_threshold_expression 'I > 2\s(I)'
_cod_data_source_file d1ce00948f2.cif
_cod_data_source_block L-Dy14
_cod_depositor_comments 'Adding full bibliography for 7243416--7243419.cif.'
_cod_original_cell_volume 30222.5(11)
_cod_database_code 7243417
_shelx_shelxl_version_number 2018/3
_shelx_space_group_comment
;
The symmetry employed for this shelxl refinement is uniquely defined
by the following loop, which should always be used as a source of
symmetry information in preference to the above space-group names.
They are only intended as comments.
;
_olex2_refinement_description
;
1. Fixed Uiso
 At 1.2 times of:
  All C(H) groups
 At 1.5 times of:
  All C(H,H,H) groups
2. Restrained distances
 C10-C9 = O6-C9 = N2-C9 = C14-C15 = N3-C14 = O9-C14
 1.5 with sigma of 0.02
 O5-C6
 1.2 with sigma of 0.02
 C8-C7
 1.5 with sigma of 0.02
 O5-O4
 2.2 with sigma of 0.02
3. Restrained planarity
 O4, O5, C6, C7
 with sigma of 0.1
4. Uiso/Uaniso restraints and constraints
O4 \\sim O5 \\sim O6 \\sim N2 \\sim C6 \\sim C7 \\sim C8 \\sim C9 \\sim C10:
within 1.7A with sigma of 0.0004 and sigma for terminal atoms of 0.0008
All non-hydrogen atoms have similar U: within 1.7A with sigma of 0.004 and
sigma for terminal atoms of 0.008
Uanis(C1) \\sim Ueq, Uanis(C2) \\sim Ueq, Uanis(C3) \\sim Ueq, Uanis(C4) \\sim
Ueq, Uanis(C5) \\sim Ueq, Uanis(C6) \\sim Ueq, Uanis(C7) \\sim Ueq, Uanis(C8)
\\sim Ueq, Uanis(C9) \\sim Ueq, Uanis(C10) \\sim Ueq, Uanis(C11) \\sim Ueq,
Uanis(C12) \\sim Ueq, Uanis(C13) \\sim Ueq, Uanis(C14) \\sim Ueq, Uanis(C15)
\\sim Ueq, Uanis(C16) \\sim Ueq, Uanis(C17) \\sim Ueq, Uanis(C18) \\sim Ueq,
Uanis(C19) \\sim Ueq, Uanis(C20) \\sim Ueq, Uanis(O1) \\sim Ueq, Uanis(O1W)
\\sim Ueq, Uanis(O2) \\sim Ueq, Uanis(O2W) \\sim Ueq, Uanis(O3) \\sim Ueq,
Uanis(O3W) \\sim Ueq, Uanis(O4) \\sim Ueq, Uanis(O4W) \\sim Ueq, Uanis(O5)
\\sim Ueq, Uanis(O5W) \\sim Ueq, Uanis(O6) \\sim Ueq, Uanis(O8) \\sim Ueq,
Uanis(O9) \\sim Ueq, Uanis(O10) \\sim Ueq, Uanis(O11) \\sim Ueq, Uanis(O12)
\\sim Ueq, Uanis(O13) \\sim Ueq, Uanis(O14) \\sim Ueq, Uanis(O15) \\sim Ueq,
Uanis(O16) \\sim Ueq, Uanis(O17) \\sim Ueq, Uanis(O22) \\sim Ueq, Uanis(O23)
\\sim Ueq, Uanis(O24) \\sim Ueq, Uanis(O25) \\sim Ueq, Uanis(O18) \\sim Ueq,
Uanis(O19) \\sim Ueq, Uanis(O20) \\sim Ueq, Uanis(O21) \\sim Ueq: with sigma of
0.01 and sigma for terminal atoms of 0.02
5. Others
 Fixed Sof: O19(0.5) O20(0.5) O21(0.5)
6.a Ternary CH refined with riding coordinates:
 C2(H2), C7(H7), C12(H12), C17(H17)
6.b Idealised Me refined as rotating group:
 C3(H3A,H3B,H3C), C5(H5A,H5B,H5C), C8(H8A,H8B,H8C), C10(H10A,H10B,H10C),
 C13(H13A,H13B,H13C), C15(H15A,H15B,H15C), C18(H18A,H18B,H18C), C20(H20A,H20B,
 H20C)
;
_platon_squeeze_void_probe_radius 1.20
_olex2_submission_special_instructions 'No special instructions were received'

loop_
_space_group_symop_operation_xyz
'x, y, z'
'-x+1/2, -y+1/2, z+1/2'
'-y, x+1/2, z+1/4'
'y+1/2, -x, z+3/4'
'-x+1/2, y, -z+3/4'
'x, -y+1/2, -z+1/4'
'y+1/2, x+1/2, -z+1/2'
'-y, -x, -z'
'x+1/2, y+1/2, z+1/2'
'-x+1, -y+1, z+1'
'-y+1/2, x+1, z+3/4'
'y+1, -x+1/2, z+5/4'
'-x+1, y+1/2, -z+5/4'
'x+1/2, -y+1, -z+3/4'
'y+1, x+1, -z+1'
'-y+1/2, -x+1/2, -z+1/2'

loop_
_atom_site_label
_atom_site_type_symbol
_atom_site_fract_x
_atom_site_fract_y
_atom_site_fract_z
_atom_site_U_iso_or_equiv
_atom_site_adp_type
_atom_site_occupancy
_atom_site_site_symmetry_order
_atom_site_calc_flag
_atom_site_refinement_flags_posn
_atom_site_refinement_flags_adp
_atom_site_refinement_flags_occupancy
_atom_site_disorder_assembly
_atom_site_disorder_group
Dy1 Dy 0.54305(2) 0.54429(2) 0.06083(2) 0.03919(11) Uani 1 1 d . U . . .
Dy2 Dy 0.55804(2) 0.64502(2) 0.00818(2) 0.04203(12) Uani 1 1 d . U . . .
Dy3 Dy 0.55114(2) 0.46401(2) 0.14082(2) 0.04586(13) Uani 1 1 d . U . . .
Dy4 Dy 0.77277(2) 0.77277(2) 0.000000 0.0951(4) Uani 1 2 d S TU P . .
O1 O 0.4686(2) 0.60818(19) 0.1240(2) 0.0497(16) Uani 1 1 d . U . . .
O1W O 0.5963(2) 0.6867(2) 0.0627(2) 0.0516(18) Uani 1 1 d . U . . .
O2 O 0.5252(2) 0.6164(2) 0.0786(2) 0.0478(16) Uani 1 1 d . U . . .
O2W O 0.5856(2) 0.5049(2) 0.1969(2) 0.062(2) Uani 1 1 d . U . . .
O3 O 0.5054(2) 0.6941(2) 0.0251(2) 0.0552(17) Uani 1 1 d . U . . .
O3W O 0.8040(2) 0.7052(3) -0.0127(2) 0.085(3) Uani 1 1 d . U . . .
O4 O 0.4536(4) 0.4663(4) 0.3179(4) 0.1368(17) Uani 1 1 d D U . . .
O4W O 0.7859(4) 0.8421(4) 0.0359(4) 0.147(5) Uani 1 1 d . U . . .
O5 O 0.5215(4) 0.4402(4) 0.3212(4) 0.1370(18) Uani 1 1 d D U . . .
O5W O 0.7621(4) 0.8202(4) -0.0588(4) 0.142(4) Uani 1 1 d . U . . .
O6 O 0.5361(4) 0.4327(4) 0.2039(4) 0.1345(17) Uani 1 1 d D U . . .
O8 O 0.6582(2) 0.5235(2) 0.0569(2) 0.0497(16) Uani 1 1 d . U . . .
O9 O 0.6137(2) 0.4284(2) 0.1371(3) 0.072(2) Uani 1 1 d D U . . .
O10 O 0.7294(2) 0.7398(2) -0.0469(2) 0.0597(18) Uani 1 1 d . U . . .
O11 O 0.7309(2) 0.6686(2) -0.0470(2) 0.0595(19) Uani 1 1 d . U . . .
O12 O 0.6047(2) 0.6912(2) -0.0268(2) 0.0558(17) Uani 1 1 d . U . . .
O13 O 0.51870(19) 0.57995(18) -0.0016(2) 0.0431(16) Uani 1 1 d . U . . .
O14 O 0.59840(19) 0.59263(19) 0.04190(19) 0.0422(15) Uani 1 1 d . U . . .
O15 O 0.6025(2) 0.5146(2) 0.1001(2) 0.0492(16) Uani 1 1 d . U . . .
O16 O 0.47554(18) 0.4670(2) 0.1345(2) 0.0486(17) Uani 1 1 d . U . . .
O17 O 0.53271(19) 0.46974(18) 0.06640(18) 0.0402(14) Uani 1 1 d . U . . .
N1 N 0.4586(3) 0.6969(2) 0.0798(3) 0.0561(18) Uani 1 1 d . U . . .
N2 N 0.5197(5) 0.3870(5) 0.2638(5) 0.1352(17) Uani 1 1 d D U . . .
N3 N 0.6832(3) 0.4512(3) 0.1179(3) 0.071(2) Uani 1 1 d D U . . .
N4 N 0.6443(3) 0.7380(2) -0.0657(3) 0.0559(17) Uani 1 1 d . U . . .
C1 C 0.4956(3) 0.6312(3) 0.1055(3) 0.0495(17) Uani 1 1 d . U . . .
C2 C 0.4923(4) 0.6789(3) 0.1097(3) 0.0545(19) Uani 1 1 d . U . . .
H2 H 0.520301 0.691698 0.102671 0.065 Uiso 1 1 calc R . . . .
C3 C 0.4787(4) 0.6941(4) 0.1530(3) 0.069(3) Uani 1 1 d . U . . .
H3A H 0.480062 0.725005 0.154006 0.104 Uiso 1 1 calc GR . . . .
H3B H 0.497703 0.682261 0.174126 0.104 Uiso 1 1 calc GR . . . .
H3C H 0.449770 0.684833 0.158549 0.104 Uiso 1 1 calc GR . . . .
C4 C 0.4693(4) 0.7019(3) 0.0386(4) 0.0557(19) Uani 1 1 d . U . . .
C5 C 0.4343(3) 0.7212(3) 0.0124(3) 0.059(3) Uani 1 1 d . U . . .
H5A H 0.443776 0.748362 0.001178 0.089 Uiso 1 1 calc GR . . . .
H5B H 0.409254 0.725453 0.029758 0.089 Uiso 1 1 calc GR . . . .
H5C H 0.427438 0.702092 -0.010712 0.089 Uiso 1 1 calc GR . . . .
C6 C 0.4835(6) 0.4453(6) 0.3062(6) 0.1360(17) Uani 1 1 d D U . . .
C7 C 0.4792(6) 0.4100(6) 0.2710(6) 0.1356(17) Uani 1 1 d D U . . .
H7 H 0.469847 0.423518 0.244324 0.163 Uiso 1 1 calc R . . . .
C8 C 0.4464(5) 0.3789(5) 0.2848(6) 0.1356(18) Uani 1 1 d D U . . .
H8A H 0.438201 0.361043 0.261151 0.203 Uiso 1 1 calc GR . . . .
H8B H 0.421518 0.394045 0.295180 0.203 Uiso 1 1 calc GR . . . .
H8C H 0.457910 0.361153 0.307136 0.203 Uiso 1 1 calc GR . . . .
C9 C 0.5494(6) 0.3969(6) 0.2291(6) 0.1348(17) Uani 1 1 d D U . . .
C10 C 0.5899(5) 0.3747(6) 0.2198(6) 0.1348(18) Uani 1 1 d D U . . .
H10A H 0.596407 0.377426 0.190047 0.202 Uiso 1 1 calc GR . . . .
H10B H 0.587220 0.344774 0.227060 0.202 Uiso 1 1 calc GR . . . .
H10C H 0.612733 0.387372 0.236276 0.202 Uiso 1 1 calc GR . . . .
C11 C 0.6412(4) 0.5141(3) 0.0931(3) 0.0514(17) Uani 1 1 d . U . . .
C12 C 0.6742(4) 0.4996(4) 0.1283(4) 0.061(2) Uani 1 1 d . U . . .
H12 H 0.660752 0.501983 0.156511 0.073 Uiso 1 1 calc R . . . .
C13 C 0.7124(4) 0.5209(4) 0.1283(4) 0.070(3) Uani 1 1 d . U . . .
H13A H 0.728057 0.514085 0.153821 0.105 Uiso 1 1 calc GR . . . .
H13B H 0.707287 0.551382 0.127111 0.105 Uiso 1 1 calc GR . . . .
H13C H 0.729004 0.512261 0.103920 0.105 Uiso 1 1 calc GR . . . .
C14 C 0.6542(4) 0.4162(4) 0.1245(4) 0.071(2) Uani 1 1 d D U . A 1
C15 C 0.6639(4) 0.3745(3) 0.1197(4) 0.074(3) Uani 1 1 d D U . . .
H15A H 0.650338 0.358150 0.141911 0.112 Uiso 1 1 calc GR . . A .
H15B H 0.694585 0.370821 0.121312 0.112 Uiso 1 1 calc GR . . A .
H15C H 0.653768 0.364703 0.092507 0.112 Uiso 1 1 calc GR . . A .
C16 C 0.7114(4) 0.7023(4) -0.0563(4) 0.0603(19) Uani 1 1 d . U . . .
C17 C 0.6725(4) 0.7049(4) -0.0827(4) 0.0591(19) Uani 1 1 d . U . . .
H17 H 0.657383 0.677213 -0.080747 0.071 Uiso 1 1 calc R . . . .
C18 C 0.6818(4) 0.7131(3) -0.1272(3) 0.063(3) Uani 1 1 d . U . . .
H18A H 0.665701 0.737702 -0.136652 0.095 Uiso 1 1 calc GR . . . .
H18B H 0.673829 0.688371 -0.143844 0.095 Uiso 1 1 calc GR . . . .
H18C H 0.712052 0.718561 -0.130578 0.095 Uiso 1 1 calc GR . . . .
C19 C 0.6109(4) 0.7281(3) -0.0393(4) 0.0575(19) Uani 1 1 d . U . . .
C20 C 0.5831(4) 0.7633(3) -0.0237(4) 0.061(3) Uani 1 1 d . U . . .
H20A H 0.564866 0.773172 -0.046423 0.091 Uiso 1 1 calc GR . . . .
H20B H 0.600688 0.786743 -0.013861 0.091 Uiso 1 1 calc GR . . . .
H20C H 0.565542 0.753005 -0.000638 0.091 Uiso 1 1 calc GR . . . .
Cl2 Cl 0.61098(13) 0.62195(13) 0.16733(11) 0.0882(11) Uani 1 1 d . U . . .
O22 O 0.5955(4) 0.6633(4) 0.1533(3) 0.125(3) Uani 1 1 d . U . . .
O23 O 0.6312(3) 0.6075(3) 0.1284(3) 0.097(3) Uani 1 1 d . U . . .
O24 O 0.5696(3) 0.6065(3) 0.1757(3) 0.114(3) Uani 1 1 d . U . . .
O25 O 0.6335(4) 0.6350(4) 0.1989(3) 0.123(3) Uani 1 1 d . U . . .
Cl1 Cl 0.60293(8) 0.39707(8) 0.000000 0.0526(9) Uani 1 2 d S TU P . .
O18 O 0.6365(2) 0.3635(2) 0.000000 0.060(2) Uani 1 2 d S TU P . .
O19 O 0.6118(4) 0.4292(5) -0.0274(5) 0.058(3) Uani 0.5 1 d . U . . .
O20 O 0.6026(5) 0.4156(5) 0.0390(5) 0.060(3) Uani 0.5 1 d . U . . .
O21 O 0.5646(4) 0.3815(4) -0.0077(6) 0.055(2) Uani 0.5 1 d . U . . .

loop_
_atom_site_aniso_label
_atom_site_aniso_U_11
_atom_site_aniso_U_22
_atom_site_aniso_U_33
_atom_site_aniso_U_23
_atom_site_aniso_U_13
_atom_site_aniso_U_12
Dy1 0.0389(2) 0.0333(2) 0.0454(3) -0.0005(2) 0.0003(2) -0.0060(2)
Dy2 0.0413(3) 0.0352(2) 0.0496(3) -0.0002(2) 0.0035(2) -0.0060(2)
Dy3 0.0506(3) 0.0392(3) 0.0478(3) 0.0026(2) -0.0080(2) -0.0071(2)
Dy4 0.1068(5) 0.1068(5) 0.0718(6) -0.0410(5) 0.0410(5) -0.0723(6)
O1 0.055(4) 0.040(3) 0.054(4) 0.005(3) 0.015(3) -0.003(3)
O1W 0.041(4) 0.054(4) 0.060(5) -0.013(4) 0.021(3) 0.004(3)
O2 0.052(4) 0.041(3) 0.051(4) 0.002(3) 0.011(3) -0.007(3)
O2W 0.066(5) 0.059(5) 0.060(5) -0.002(4) -0.015(4) -0.021(4)
O3 0.060(4) 0.041(3) 0.065(4) -0.001(3) 0.012(3) -0.002(3)
O3W 0.045(4) 0.135(8) 0.075(6) -0.011(5) 0.017(4) -0.018(5)
O4 0.134(3) 0.134(3) 0.143(3) 0.004(3) -0.001(3) -0.021(3)
O4W 0.168(10) 0.143(10) 0.129(9) -0.061(8) 0.045(8) -0.067(8)
O5 0.134(3) 0.134(3) 0.143(3) 0.004(3) -0.002(3) -0.021(3)
O5W 0.189(11) 0.126(9) 0.109(8) 0.003(7) 0.049(8) -0.001(8)
O6 0.132(3) 0.132(3) 0.140(3) 0.004(3) -0.002(3) -0.022(3)
O8 0.046(3) 0.044(3) 0.059(4) 0.002(3) -0.005(3) 0.003(3)
O9 0.070(4) 0.068(4) 0.079(4) 0.015(4) 0.000(4) -0.006(4)
O10 0.073(4) 0.049(4) 0.056(4) -0.010(3) 0.008(3) -0.011(3)
O11 0.059(4) 0.053(4) 0.066(5) -0.005(4) -0.001(4) -0.018(4)
O12 0.063(4) 0.044(3) 0.061(4) -0.008(3) 0.013(3) -0.007(3)
O13 0.048(4) 0.032(3) 0.049(4) -0.006(3) -0.011(3) -0.003(3)
O14 0.039(4) 0.039(4) 0.048(4) -0.003(3) -0.002(3) -0.003(3)
O15 0.046(3) 0.050(3) 0.051(4) 0.003(3) -0.005(3) -0.006(3)
O16 0.036(3) 0.051(4) 0.059(4) -0.004(3) -0.009(3) -0.011(3)
O17 0.040(3) 0.034(3) 0.047(4) 0.005(3) -0.005(3) -0.003(3)
N1 0.063(4) 0.040(3) 0.064(4) -0.001(3) 0.016(3) -0.001(3)
N2 0.132(3) 0.132(3) 0.141(3) 0.004(3) -0.002(3) -0.022(3)
N3 0.064(4) 0.076(4) 0.072(4) 0.012(4) -0.014(4) -0.001(4)
N4 0.058(4) 0.042(3) 0.067(4) -0.008(3) 0.028(3) -0.009(3)
C1 0.054(3) 0.041(3) 0.053(3) 0.001(3) 0.009(3) -0.003(3)
C2 0.061(4) 0.043(3) 0.059(4) -0.002(3) 0.010(3) -0.004(3)
C3 0.091(7) 0.053(6) 0.064(7) 0.001(5) 0.014(6) -0.014(6)
C4 0.062(4) 0.043(3) 0.062(4) 0.000(3) 0.013(4) 0.001(3)
C5 0.069(6) 0.046(5) 0.062(6) -0.006(5) 0.020(5) -0.004(5)
C6 0.133(3) 0.133(3) 0.142(3) 0.004(3) -0.002(3) -0.021(3)
C7 0.132(3) 0.133(3) 0.141(3) 0.004(3) -0.002(3) -0.022(3)
C8 0.132(3) 0.133(3) 0.141(3) 0.004(3) -0.002(3) -0.022(3)
C9 0.132(3) 0.132(3) 0.141(3) 0.004(3) -0.002(3) -0.022(3)
C10 0.132(3) 0.132(3) 0.141(3) 0.004(3) -0.002(3) -0.021(3)
C11 0.051(3) 0.048(3) 0.055(4) 0.004(3) -0.007(3) -0.004(3)
C12 0.060(4) 0.060(4) 0.062(4) 0.009(4) -0.013(3) -0.003(4)
C13 0.081(7) 0.069(6) 0.060(6) 0.007(5) -0.029(6) -0.011(6)
C14 0.067(4) 0.069(4) 0.076(4) 0.011(4) -0.006(4) -0.003(4)
C15 0.077(7) 0.055(6) 0.091(7) -0.001(6) -0.012(6) -0.006(6)
C16 0.066(4) 0.053(4) 0.061(4) -0.007(4) 0.007(4) -0.015(3)
C17 0.059(4) 0.050(4) 0.068(4) -0.006(4) 0.019(3) -0.017(3)
C18 0.070(6) 0.056(6) 0.063(6) -0.003(5) 0.006(5) -0.027(5)
C19 0.067(4) 0.043(4) 0.063(4) -0.006(3) 0.021(3) -0.006(4)
C20 0.070(6) 0.037(5) 0.076(7) 0.006(5) 0.014(5) 0.000(5)
Cl2 0.106(3) 0.097(3) 0.063(2) -0.0275(19) 0.001(2) -0.047(2)
O22 0.149(7) 0.122(7) 0.104(7) -0.020(6) 0.018(6) -0.008(6)
O23 0.102(6) 0.117(6) 0.072(5) -0.021(5) -0.005(5) -0.055(5)
O24 0.126(7) 0.127(6) 0.089(6) -0.030(5) 0.017(5) -0.082(6)
O25 0.143(7) 0.145(7) 0.081(6) -0.034(6) -0.001(6) -0.066(6)
Cl1 0.0429(12) 0.0429(12) 0.072(3) -0.0035(14) -0.0035(14) 0.0014(16)
O18 0.052(3) 0.052(3) 0.075(6) -0.011(4) -0.011(4) 0.012(4)
O19 0.048(5) 0.053(5) 0.072(5) 0.007(4) 0.003(4) 0.000(4)
O20 0.048(5) 0.056(5) 0.075(5) -0.008(5) -0.003(5) 0.011(4)
O21 0.041(4) 0.045(4) 0.078(5) -0.007(5) -0.005(4) -0.003(4)

loop_
_atom_type_symbol
_atom_type_description
_atom_type_scat_dispersion_real
_atom_type_scat_dispersion_imag
_atom_type_scat_source
C C 0.0033 0.0016 'International Tables Vol C Tables 4.2.6.8 and 6.1.1.4'
H H 0.0000 0.0000 'International Tables Vol C Tables 4.2.6.8 and 6.1.1.4'
Cl Cl 0.1484 0.1585 'International Tables Vol C Tables 4.2.6.8 and 6.1.1.4'
Dy Dy -0.1892 4.4098 'International Tables Vol C Tables 4.2.6.8 and 6.1.1.4'
N N 0.0061 0.0033 'International Tables Vol C Tables 4.2.6.8 and 6.1.1.4'
O O 0.0106 0.0060 'International Tables Vol C Tables 4.2.6.8 and 6.1.1.4'

loop_
_geom_angle_atom_site_label_1
_geom_angle_atom_site_label_2
_geom_angle_atom_site_label_3
_geom_angle
_geom_angle_site_symmetry_1
_geom_angle_site_symmetry_3
_geom_angle_publ_flag
Dy1 Dy1 Dy1 90.0 15_444 10_554 ?
Dy2 Dy1 Dy1 62.875(12) . 15_444 ?
Dy2 Dy1 Dy1 136.001(17) . 10_554 ?
Dy3 Dy1 Dy1 62.972(11) . 10_554 ?
Dy3 Dy1 Dy1 134.445(17) . 15_444 ?
Dy3 Dy1 Dy2 159.185(17) . . ?
O2 Dy1 Dy1 104.28(15) . 15_444 ?
O2 Dy1 Dy1 120.92(15) . 10_554 ?
O2 Dy1 Dy2 46.55(15) . . ?
O2 Dy1 Dy3 120.87(15) . . ?
O2 Dy1 O13 71.3(2) . . ?
O2 Dy1 O15 114.9(2) . . ?
O2 Dy1 O16 81.7(2) . 10_554 ?
O2 Dy1 O17 85.7(2) . 10_554 ?
O13 Dy1 Dy1 36.04(15) 15_444 15_444 ?
O13 Dy1 Dy1 96.45(14) . 10_554 ?
O13 Dy1 Dy1 35.16(15) . 15_444 ?
O13 Dy1 Dy1 95.64(14) 15_444 10_554 ?
O13 Dy1 Dy2 41.44(13) . . ?
O13 Dy1 Dy2 82.20(14) 15_444 . ?
O13 Dy1 Dy3 159.15(14) . . ?
O13 Dy1 Dy3 106.96(15) 15_444 . ?
O13 Dy1 O2 128.7(2) 15_444 . ?
O13 Dy1 O13 69.8(2) 15_444 . ?
O13 Dy1 O14 69.9(2) 15_444 . ?
O13 Dy1 O15 147.9(2) . . ?
O13 Dy1 O15 84.4(2) 15_444 . ?
O13 Dy1 O16 146.8(2) 15_444 10_554 ?
O13 Dy1 O16 141.6(2) . 10_554 ?
O13 Dy1 O17 80.4(2) . 10_554 ?
O13 Dy1 O17 77.9(2) 15_444 . ?
O13 Dy1 O17 118.6(2) 15_444 10_554 ?
O14 Dy1 Dy1 75.34(14) . 15_444 ?
O14 Dy1 Dy1 164.67(14) . 10_554 ?
O14 Dy1 Dy2 39.66(15) . . ?
O14 Dy1 Dy3 125.05(15) . . ?
O14 Dy1 O2 68.2(2) . . ?
O14 Dy1 O13 74.2(2) . . ?
O14 Dy1 O15 79.3(2) . . ?
O14 Dy1 O16 120.6(2) . 10_554 ?
O14 Dy1 O17 148.1(2) . 10_554 ?
O15 Dy1 Dy1 105.09(15) . 10_554 ?
O15 Dy1 Dy1 120.12(16) . 15_444 ?
O15 Dy1 Dy2 118.28(15) . . ?
O15 Dy1 Dy3 46.60(15) . . ?
O15 Dy1 O16 68.6(2) . 10_554 ?
O16 Dy1 Dy1 74.27(14) 10_554 10_554 ?
O16 Dy1 Dy1 163.91(14) 10_554 15_444 ?
O16 Dy1 Dy2 127.13(15) 10_554 . ?
O16 Dy1 Dy3 40.09(15) 10_554 . ?
O17 Dy1 Dy1 35.53(13) 10_554 10_554 ?
O17 Dy1 Dy1 93.79(14) . 15_444 ?
O17 Dy1 Dy1 94.64(14) 10_554 15_444 ?
O17 Dy1 Dy1 36.50(14) . 10_554 ?
O17 Dy1 Dy2 108.71(13) 10_554 . ?
O17 Dy1 Dy2 156.66(14) . . ?
O17 Dy1 Dy3 42.52(14) . . ?
O17 Dy1 Dy3 83.70(14) 10_554 . ?
O17 Dy1 O2 151.9(2) . . ?
O17 Dy1 O13 118.58(19) . . ?
O17 Dy1 O14 138.4(2) . . ?
O17 Dy1 O15 71.8(2) . . ?
O17 Dy1 O15 130.2(2) 10_554 . ?
O17 Dy1 O16 70.7(2) 10_554 10_554 ?
O17 Dy1 O16 75.6(2) . 10_554 ?
O17 Dy1 O17 71.4(2) . 10_554 ?
Dy1 Dy2 Dy1 61.776(14) . 15_444 ?
Dy1 Dy2 Dy2 62.545(12) . 15_444 ?
Dy2 Dy2 Dy1 55.104(11) 15_444 15_444 ?
O1W Dy2 Dy1 151.41(15) . 15_444 ?
O1W Dy2 Dy1 101.67(16) . . ?
O1W Dy2 Dy2 97.09(15) . 15_444 ?
O1W Dy2 O2 77.1(2) . . ?
O2 Dy2 Dy1 98.87(14) . 15_444 ?
O2 Dy2 Dy1 41.64(14) . . ?
O2 Dy2 Dy2 98.56(15) . 15_444 ?
O3 Dy2 Dy1 126.59(17) . 15_444 ?
O3 Dy2 Dy1 112.43(17) . . ?
O3 Dy2 Dy2 173.93(17) . 15_444 ?
O3 Dy2 O1W 80.3(2) . . ?
O3 Dy2 O2 75.5(2) . . ?
O3 Dy2 O8 76.2(2) . 15_444 ?
O3 Dy2 O12 98.3(2) . . ?
O3 Dy2 O13 103.2(2) . . ?
O3 Dy2 O14 150.9(2) . 15_444 ?
O3 Dy2 O14 138.3(2) . . ?
O8 Dy2 Dy1 66.63(16) 15_444 15_444 ?
O8 Dy2 Dy1 119.86(16) 15_444 . ?
O8 Dy2 Dy2 109.07(16) 15_444 15_444 ?
O8 Dy2 O1W 137.5(2) 15_444 . ?
O8 Dy2 O2 128.6(2) 15_444 . ?
O8 Dy2 O13 78.5(2) 15_444 . ?
O8 Dy2 O14 74.8(2) 15_444 15_444 ?
O12 Dy2 Dy1 147.60(18) . . ?
O12 Dy2 Dy1 108.10(16) . 15_444 ?
O12 Dy2 Dy2 86.12(18) . 15_444 ?
O12 Dy2 O1W 72.6(2) . . ?
O12 Dy2 O2 149.7(2) . . ?
O12 Dy2 O8 76.3(2) . 15_444 ?
O12 Dy2 O13 141.8(2) . . ?
O12 Dy2 O14 77.4(2) . 15_444 ?
O13 Dy2 Dy1 41.33(15) . . ?
O13 Dy2 Dy1 34.41(16) . 15_444 ?
O13 Dy2 Dy2 75.38(14) . 15_444 ?
O13 Dy2 O1W 141.8(2) . . ?
O13 Dy2 O2 67.5(2) . . ?
O13 Dy2 O14 68.4(2) . 15_444 ?
O14 Dy2 Dy1 40.64(14) . . ?
O14 Dy2 Dy1 80.39(14) 15_444 . ?
O14 Dy2 Dy1 35.34(14) 15_444 15_444 ?
O14 Dy2 Dy1 74.93(14) . 15_444 ?
O14 Dy2 Dy2 35.67(15) . 15_444 ?
O14 Dy2 Dy2 34.28(15) 15_444 15_444 ?
O14 Dy2 O1W 77.8(2) . . ?
O14 Dy2 O1W 124.1(2) 15_444 . ?
O14 Dy2 O2 122.0(2) 15_444 . ?
O14 Dy2 O2 65.2(2) . . ?
O14 Dy2 O8 140.4(2) . 15_444 ?
O14 Dy2 O12 108.3(2) . . ?
O14 Dy2 O13 74.9(2) . . ?
O14 Dy2 O14 68.4(2) . 15_444 ?
Dy1 Dy3 Dy1 62.154(14) . 10_554 ?
Dy1 Dy3 Dy3 62.468(12) . 10_554 ?
Dy1 Dy3 Dy3 54.508(11) 10_554 10_554 ?
O1 Dy3 Dy1 66.31(16) 10_554 10_554 ?
O1 Dy3 Dy1 119.05(16) 10_554 . ?
O1 Dy3 Dy3 109.31(16) 10_554 10_554 ?
O1 Dy3 O2W 140.3(2) 10_554 . ?
O1 Dy3 O15 128.5(2) 10_554 . ?
O1 Dy3 O17 78.1(2) 10_554 . ?
O2W Dy3 Dy1 147.41(19) . 10_554 ?
O2W Dy3 Dy1 100.21(17) . . ?
O2W Dy3 Dy3 93.41(19) . 10_554 ?
O2W Dy3 O15 76.5(2) . . ?
O6 Dy3 Dy1 155.5(3) . . ?
O6 Dy3 Dy1 112.7(3) . 10_554 ?
O6 Dy3 Dy3 94.5(3) . 10_554 ?
O6 Dy3 O1 74.7(3) . 10_554 ?
O6 Dy3 O2W 71.3(3) . . ?
O6 Dy3 O15 145.7(3) . . ?
O6 Dy3 O16 83.4(3) . . ?
O6 Dy3 O16 113.6(3) . 10_554 ?
O6 Dy3 O17 146.5(3) . . ?
O9 Dy3 Dy1 111.8(2) . . ?
O9 Dy3 Dy1 126.2(2) . 10_554 ?
O9 Dy3 Dy3 173.75(19) . 10_554 ?
O9 Dy3 O1 75.4(2) . 10_554 ?
O9 Dy3 O2W 85.0(3) . . ?
O9 Dy3 O6 90.7(4) . . ?
O9 Dy3 O15 74.8(2) . . ?
O9 Dy3 O16 151.6(2) . . ?
O9 Dy3 O16 140.0(2) . 10_554 ?
O9 Dy3 O17 101.1(3) . . ?
O15 Dy3 Dy1 100.76(14) . 10_554 ?
O15 Dy3 Dy1 42.66(15) . . ?
O15 Dy3 Dy3 98.93(15) . 10_554 ?
O16 Dy3 Dy1 42.36(15) 10_554 . ?
O16 Dy3 Dy1 74.59(15) 10_554 10_554 ?
O16 Dy3 Dy1 80.94(15) . . ?
O16 Dy3 Dy1 36.35(15) . 10_554 ?
O16 Dy3 Dy3 34.03(14) 10_554 10_554 ?
O16 Dy3 Dy3 33.18(15) . 10_554 ?
O16 Dy3 O1 76.2(2) . 10_554 ?
O16 Dy3 O1 139.7(2) 10_554 10_554 ?
O16 Dy3 O2W 118.7(2) . . ?
O16 Dy3 O2W 74.5(2) 10_554 . ?
O16 Dy3 O15 67.3(2) 10_554 . ?
O16 Dy3 O15 123.4(2) . . ?
O16 Dy3 O16 66.3(2) 10_554 . ?
O16 Dy3 O17 76.3(2) 10_554 . ?
O16 Dy3 O17 71.3(2) . . ?
O17 Dy3 Dy1 36.45(14) . 10_554 ?
O17 Dy3 Dy1 41.02(13) . . ?
O17 Dy3 Dy3 76.32(13) . 10_554 ?
O17 Dy3 O2W 140.4(2) . . ?
O17 Dy3 O15 67.8(2) . . ?
O3W Dy4 O3W 140.2(4) 15_444 . ?
O3W Dy4 O4W 142.3(4) 15_444 15_444 ?
O3W Dy4 O4W 73.1(4) 15_444 . ?
O3W Dy4 O4W 73.1(4) . 15_444 ?
O3W Dy4 O4W 142.3(4) . . ?
O3W Dy4 O5W 118.5(3) 15_444 15_444 ?
O3W Dy4 O5W 75.7(4) 15_444 . ?
O3W Dy4 O5W 118.5(3) . . ?
O3W Dy4 O5W 75.7(4) . 15_444 ?
O4W Dy4 O4W 85.4(5) . 15_444 ?
O5W Dy4 O4W 80.6(4) 15_444 15_444 ?
O5W Dy4 O4W 70.4(5) 15_444 . ?
O5W Dy4 O4W 70.4(5) . 15_444 ?
O5W Dy4 O4W 80.6(4) . . ?
O5W Dy4 O5W 140.5(7) 15_444 . ?
O10 Dy4 O3W 76.4(3) 15_444 . ?
O10 Dy4 O3W 74.2(3) . . ?
O10 Dy4 O3W 76.4(3) . 15_444 ?
O10 Dy4 O3W 74.2(3) 15_444 15_444 ?
O10 Dy4 O4W 143.0(4) 15_444 15_444 ?
O10 Dy4 O4W 107.4(3) 15_444 . ?
O10 Dy4 O4W 107.4(3) . 15_444 ?
O10 Dy4 O4W 143.0(4) . . ?
O10 Dy4 O5W 144.7(4) 15_444 . ?
O10 Dy4 O5W 71.9(4) . . ?
O10 Dy4 O5W 144.7(4) . 15_444 ?
O10 Dy4 O5W 71.9(4) 15_444 15_444 ?
O10 Dy4 O10 83.3(3) 15_444 . ?
C1 O1 Dy3 144.7(6) . 10_554 ?
Dy1 O2 Dy2 91.8(2) . . ?
C1 O2 Dy1 129.5(6) . . ?
C1 O2 Dy2 134.0(6) . . ?
C4 O3 Dy2 149.8(7) . . ?
C9 O6 Dy3 139.8(11) . . ?
C11 O8 Dy2 143.3(6) . 15_444 ?
C14 O9 Dy3 161.3(7) . . ?
C16 O10 Dy4 143.2(7) . . ?
C19 O12 Dy2 146.0(7) . . ?
Dy1 O13 Dy1 108.8(2) 15_444 . ?
Dy1 O13 Dy2 97.2(2) . . ?
Dy1 O13 Dy2 110.2(3) 15_444 . ?
Dy1 O14 Dy2 108.7(2) . 15_444 ?
Dy2 O14 Dy1 99.7(2) . . ?
Dy2 O14 Dy2 110.1(2) . 15_444 ?
Dy1 O15 Dy3 90.7(2) . . ?
C11 O15 Dy1 131.9(7) . . ?
C11 O15 Dy3 133.6(7) . . ?
Dy3 O16 Dy1 108.2(2) . 10_554 ?
Dy3 O16 Dy1 97.5(2) 10_554 10_554 ?
Dy3 O16 Dy3 112.8(2) 10_554 . ?
Dy1 O17 Dy1 108.0(2) . 10_554 ?
Dy1 O17 Dy3 96.5(2) . . ?
Dy1 O17 Dy3 106.9(2) 10_554 . ?
C4 N1 C2 117.9(9) . . ?
C9 N2 C7 123.8(15) . . ?
C14 N3 C12 126.2(9) . . ?
C19 N4 C17 121.5(8) . . ?
O1 C1 O2 124.3(9) . . ?
O1 C1 C2 118.9(9) . . ?
O2 C1 C2 116.5(9) . . ?
N1 C2 H2 108.9 . . ?
C1 C2 N1 111.1(9) . . ?
C1 C2 H2 108.9 . . ?
C1 C2 C3 114.4(9) . . ?
C3 C2 N1 104.5(9) . . ?
C3 C2 H2 108.9 . . ?
C2 C3 H3A 109.5 . . ?
C2 C3 H3B 109.5 . . ?
C2 C3 H3C 109.5 . . ?
H3A C3 H3B 109.5 . . ?
H3A C3 H3C 109.5 . . ?
H3B C3 H3C 109.5 . . ?
O3 C4 N1 122.4(11) . . ?
O3 C4 C5 123.9(10) . . ?
N1 C4 C5 113.5(10) . . ?
C4 C5 H5A 109.5 . . ?
C4 C5 H5B 109.5 . . ?
C4 C5 H5C 109.5 . . ?
H5A C5 H5B 109.5 . . ?
H5A C5 H5C 109.5 . . ?
H5B C5 H5C 109.5 . . ?
O4 C6 O5 132(2) . . ?
O4 C6 C7 122.3(18) . . ?
O5 C6 C7 104.7(18) . . ?
N2 C7 C6 112.1(16) . . ?
N2 C7 H7 109.2 . . ?
N2 C7 C8 108.7(15) . . ?
C6 C7 H7 109.2 . . ?
C8 C7 C6 108.3(15) . . ?
C8 C7 H7 109.2 . . ?
C7 C8 H8A 109.5 . . ?
C7 C8 H8B 109.5 . . ?
C7 C8 H8C 109.5 . . ?
H8A C8 H8B 109.5 . . ?
H8A C8 H8C 109.5 . . ?
H8B C8 H8C 109.5 . . ?
O6 C9 N2 113.3(15) . . ?
O6 C9 C10 120.3(16) . . ?
N2 C9 C10 126.4(16) . . ?
C9 C10 H10A 109.5 . . ?
C9 C10 H10B 109.5 . . ?
C9 C10 H10C 109.5 . . ?
H10A C10 H10B 109.5 . . ?
H10A C10 H10C 109.5 . . ?
H10B C10 H10C 109.5 . . ?
O8 C11 C12 114.7(10) . . ?
O15 C11 O8 124.1(10) . . ?
O15 C11 C12 121.2(10) . . ?
N3 C12 C11 104.1(8) . . ?
N3 C12 H12 109.6 . . ?
C11 C12 H12 109.6 . . ?
C13 C12 N3 108.1(10) . . ?
C13 C12 C11 115.5(10) . . ?
C13 C12 H12 109.6 . . ?
C12 C13 H13A 109.5 . . ?
C12 C13 H13B 109.5 . . ?
C12 C13 H13C 109.5 . . ?
H13A C13 H13B 109.5 . . ?
H13A C13 H13C 109.5 . . ?
H13B C13 H13C 109.5 . . ?
O9 C14 N3 114.1(9) . . ?
C15 C14 O9 120.4(11) . . ?
C15 C14 N3 125.5(11) . . ?
C14 C15 H15A 109.5 . . ?
C14 C15 H15B 109.5 . . ?
C14 C15 H15C 109.5 . . ?
H15A C15 H15B 109.5 . . ?
H15A C15 H15C 109.5 . . ?
H15B C15 H15C 109.5 . . ?
O10 C16 C17 115.2(10) . . ?
O11 C16 O10 118.8(10) . . ?
O11 C16 C17 125.4(10) . . ?
N4 C17 C16 109.1(9) . . ?
N4 C17 H17 108.0 . . ?
C16 C17 H17 108.0 . . ?
C18 C17 N4 110.6(10) . . ?
C18 C17 C16 112.9(10) . . ?
C18 C17 H17 108.0 . . ?
C17 C18 H18A 109.5 . . ?
C17 C18 H18B 109.5 . . ?
C17 C18 H18C 109.5 . . ?
H18A C18 H18B 109.5 . . ?
H18A C18 H18C 109.5 . . ?
H18B C18 H18C 109.5 . . ?
O12 C19 N4 121.7(10) . . ?
O12 C19 C20 119.6(10) . . ?
N4 C19 C20 118.6(9) . . ?
C19 C20 H20A 109.5 . . ?
C19 C20 H20B 109.5 . . ?
C19 C20 H20C 109.5 . . ?
H20A C20 H20B 109.5 . . ?
H20A C20 H20C 109.5 . . ?
H20B C20 H20C 109.5 . . ?
O22 Cl2 O23 99.4(6) . . ?
O24 Cl2 O22 93.2(7) . . ?
O24 Cl2 O23 116.8(5) . . ?
O25 Cl2 O22 98.0(8) . . ?
O25 Cl2 O23 121.0(7) . . ?
O25 Cl2 O24 117.9(7) . . ?
O19 Cl1 O18 112.4(6) 8_665 . ?
O19 Cl1 O18 112.4(6) . . ?
O19 Cl1 O19 135.3(12) 8_665 . ?
O19 Cl1 O20 60.2(8) . 8_665 ?
O19 Cl1 O20 60.2(8) 8_665 . ?
O19 Cl1 O20 105.3(9) 8_665 8_665 ?
O19 Cl1 O20 105.3(9) . . ?
O20 Cl1 O18 107.8(6) 8_665 . ?
O20 Cl1 O18 107.8(6) . . ?
O20 Cl1 O20 144.5(12) . 8_665 ?
O21 Cl1 O18 112.4(6) . . ?
O21 Cl1 O18 112.4(6) 8_665 . ?
O21 Cl1 O19 50.7(8) 8_665 . ?
O21 Cl1 O19 110.0(8) . . ?
O21 Cl1 O19 110.0(8) 8_665 8_665 ?
O21 Cl1 O19 50.7(8) . 8_665 ?
O21 Cl1 O20 108.6(9) 8_665 8_665 ?
O21 Cl1 O20 108.6(9) . . ?
O21 Cl1 O20 56.5(9) 8_665 . ?
O21 Cl1 O20 56.5(9) . 8_665 ?
O21 Cl1 O21 135.1(12) 8_665 . ?
Cl1 O19 O20 60.1(9) . 8_665 ?
O21 O19 Cl1 62.9(11) 8_665 . ?
O21 O19 O20 120.0(15) 8_665 8_665 ?
Cl1 O20 O19 59.6(9) . 8_665 ?
O21 O20 Cl1 59.9(9) 8_665 . ?
O21 O20 O19 112.5(14) 8_665 8_665 ?
O19 O21 Cl1 66.4(11) 8_665 . ?
O19 O21 O20 126.9(15) 8_665 8_665 ?
O20 O21 Cl1 63.6(10) 8_665 . ?

loop_
_geom_bond_atom_site_label_1
_geom_bond_atom_site_label_2
_geom_bond_distance
_geom_bond_site_symmetry_2
_geom_bond_publ_flag
Dy1 Dy1 3.8333(8) 10_554 ?
Dy1 Dy1 3.8193(9) 15_444 ?
Dy1 Dy2 3.5659(6) . ?
Dy1 Dy3 3.5458(6) . ?
Dy1 O2 2.370(6) . ?
Dy1 O13 2.324(6) 15_444 ?
Dy1 O13 2.374(6) . ?
Dy1 O14 2.356(6) . ?
Dy1 O15 2.403(7) . ?
Dy1 O16 2.410(6) 10_554 ?
Dy1 O17 2.397(6) 10_554 ?
Dy1 O17 2.342(6) . ?
Dy2 Dy2 3.8512(9) 15_444 ?
Dy2 O1W 2.451(7) . ?
Dy2 O2 2.590(6) . ?
Dy2 O3 2.296(7) . ?
Dy2 O8 2.344(7) 15_444 ?
Dy2 O12 2.315(7) . ?
Dy2 O13 2.379(6) . ?
Dy2 O14 2.309(6) . ?
Dy2 O14 2.391(6) 15_444 ?
Dy3 Dy3 3.8812(10) 10_554 ?
Dy3 O1 2.381(6) 10_554 ?
Dy3 O2W 2.419(7) . ?
Dy3 O6 2.253(12) . ?
Dy3 O9 2.236(8) . ?
Dy3 O15 2.576(6) . ?
Dy3 O16 2.356(6) . ?
Dy3 O16 2.304(6) 10_554 ?
Dy3 O17 2.412(6) . ?
Dy4 O3W 2.344(9) 15_444 ?
Dy4 O3W 2.344(9) . ?
Dy4 O4W 2.463(10) 15_444 ?
Dy4 O4W 2.463(10) . ?
Dy4 O5W 2.382(12) 15_444 ?
Dy4 O5W 2.382(12) . ?
Dy4 O10 2.242(7) . ?
Dy4 O10 2.242(7) 15_444 ?
O1 C1 1.244(11) . ?
O2 C1 1.330(11) . ?
O3 C4 1.222(12) . ?
O4 C6 1.19(2) . ?
O5 C6 1.279(17) . ?
O6 C9 1.427(16) . ?
O8 C11 1.287(12) . ?
O9 C14 1.373(12) . ?
O10 C16 1.323(12) . ?
O11 C16 1.243(13) . ?
O12 C19 1.224(12) . ?
O15 C11 1.219(12) . ?
N1 C2 1.512(13) . ?
N1 C4 1.345(13) . ?
N2 C7 1.46(2) . ?
N2 C9 1.459(17) . ?
N3 C12 1.563(14) . ?
N3 C14 1.424(12) . ?
N4 C17 1.450(13) . ?
N4 C19 1.363(12) . ?
C1 C2 1.489(14) . ?
C2 H2 0.9800 . ?
C2 C3 1.500(14) . ?
C3 H3A 0.9600 . ?
C3 H3B 0.9600 . ?
C3 H3C 0.9600 . ?
C4 C5 1.486(15) . ?
C5 H5A 0.9600 . ?
C5 H5B 0.9600 . ?
C5 H5C 0.9600 . ?
C6 C7 1.56(2) . ?
C7 H7 0.9800 . ?
C7 C8 1.469(17) . ?
C8 H8A 0.9600 . ?
C8 H8B 0.9600 . ?
C8 H8C 0.9600 . ?
C9 C10 1.462(18) . ?
C10 H10A 0.9600 . ?
C10 H10B 0.9600 . ?
C10 H10C 0.9600 . ?
C11 C12 1.572(15) . ?
C12 H12 0.9800 . ?
C12 C13 1.358(14) . ?
C13 H13A 0.9600 . ?
C13 H13B 0.9600 . ?
C13 H13C 0.9600 . ?
C14 C15 1.335(13) . ?
C15 H15A 0.9600 . ?
C15 H15B 0.9600 . ?
C15 H15C 0.9600 . ?
C16 C17 1.468(15) . ?
C17 H17 0.9800 . ?
C17 C18 1.448(15) . ?
C18 H18A 0.9600 . ?
C18 H18B 0.9600 . ?
C18 H18C 0.9600 . ?
C19 C20 1.478(14) . ?
C20 H20A 0.9600 . ?
C20 H20B 0.9600 . ?
C20 H20C 0.9600 . ?
Cl2 O22 1.438(12) . ?
Cl2 O23 1.445(9) . ?
Cl2 O24 1.395(10) . ?
Cl2 O25 1.278(9) . ?
Cl1 O18 1.475(9) . ?
Cl1 O19 1.345(15) . ?
Cl1 O19 1.345(15) 8_665 ?
Cl1 O20 1.352(15) 8_665 ?
Cl1 O20 1.352(15) . ?
Cl1 O21 1.306(13) 8_665 ?
Cl1 O21 1.307(13) . ?
O19 O20 1.354(18) 8_665 ?
O19 O21 1.137(18) 8_665 ?
O20 O21 1.259(19) 8_665 ?

loop_
_geom_torsion_atom_site_label_1
_geom_torsion_atom_site_label_2
_geom_torsion_atom_site_label_3
_geom_torsion_atom_site_label_4
_geom_torsion
_geom_torsion_site_symmetry_1
_geom_torsion_site_symmetry_2
_geom_torsion_site_symmetry_3
_geom_torsion_site_symmetry_4
_geom_torsion_publ_flag
Dy1 O2 C1 O1 -6.8(15) . . . . ?
Dy1 O2 C1 C2 179.9(7) . . . . ?
Dy1 O15 C11 O8 -13.8(16) . . . . ?
Dy1 O15 C11 C12 168.8(6) . . . . ?
Dy2 O2 C1 O1 142.0(8) . . . . ?
Dy2 O2 C1 C2 -31.3(14) . . . . ?
Dy2 O3 C4 N1 70.6(19) . . . . ?
Dy2 O3 C4 C5 -114.7(14) . . . . ?
Dy2 O8 C11 O15 18.2(18) 15_444 . . . ?
Dy2 O8 C11 C12 -164.2(7) 15_444 . . . ?
Dy2 O12 C19 N4 -170.1(8) . . . . ?
Dy2 O12 C19 C20 13(2) . . . . ?
Dy3 O1 C1 O2 12.5(19) 10_554 . . . ?
Dy3 O1 C1 C2 -174.3(8) 10_554 . . . ?
Dy3 O6 C9 N2 -165.7(11) . . . . ?
Dy3 O6 C9 C10 16(3) . . . . ?
Dy3 O9 C14 N3 44(3) . . . . ?
Dy3 O9 C14 C15 -136(2) . . . . ?
Dy3 O15 C11 O8 137.7(8) . . . . ?
Dy3 O15 C11 C12 -39.7(14) . . . . ?
Dy4 O10 C16 O11 -31.6(17) . . . . ?
Dy4 O10 C16 C17 157.2(8) . . . . ?
O1 C1 C2 N1 -80.2(12) . . . . ?
O1 C1 C2 C3 37.8(15) . . . . ?
O2 C1 C2 N1 93.5(11) . . . . ?
O2 C1 C2 C3 -148.5(10) . . . . ?
O4 C6 C7 N2 -176.7(16) . . . . ?
O4 C6 C7 C8 -57(2) . . . . ?
O5 C6 C7 N2 -6.3(19) . . . . ?
O5 C6 C7 C8 113.6(17) . . . . ?
O8 C11 C12 N3 -80.7(10) . . . . ?
O8 C11 C12 C13 37.6(14) . . . . ?
O10 C16 C17 N4 -46.5(12) . . . . ?
O10 C16 C17 C18 76.8(12) . . . . ?
O11 C16 C17 N4 142.9(10) . . . . ?
O11 C16 C17 C18 -93.8(14) . . . . ?
O15 C11 C12 N3 96.9(12) . . . . ?
O15 C11 C12 C13 -144.7(11) . . . . ?
C2 N1 C4 O3 -2.9(15) . . . . ?
C2 N1 C4 C5 -178.1(8) . . . . ?
C4 N1 C2 C1 -79.2(12) . . . . ?
C4 N1 C2 C3 156.9(9) . . . . ?
C7 N2 C9 O6 3(2) . . . . ?
C7 N2 C9 C10 -178.9(17) . . . . ?
C9 N2 C7 C6 -98.6(19) . . . . ?
C9 N2 C7 C8 141.8(17) . . . . ?
C12 N3 C14 O9 6.8(16) . . . . ?
C12 N3 C14 C15 -172.4(12) . . . . ?
C14 N3 C12 C11 -72.4(13) . . . . ?
C14 N3 C12 C13 164.3(11) . . . . ?
C17 N4 C19 O12 4.1(17) . . . . ?
C17 N4 C19 C20 -179.0(10) . . . . ?
C19 N4 C17 C16 -97.0(12) . . . . ?
C19 N4 C17 C18 138.3(10) . . . . ?
O18 Cl1 O19 O20 98.3(8) . . . 8_665 ?
O18 Cl1 O19 O21 -101.3(9) . . . 8_665 ?
O18 Cl1 O20 O19 -106.1(8) . . . 8_665 ?
O18 Cl1 O20 O21 105.6(8) . . . 8_665 ?
O18 Cl1 O21 O19 101.2(9) . . . 8_665 ?
O18 Cl1 O21 O20 -97.0(8) . . . 8_665 ?
O19 Cl1 O19 O20 -81.7(8) 8_665 . . 8_665 ?
O19 Cl1 O19 O21 78.7(9) 8_665 . . 8_665 ?
O19 Cl1 O20 O19 133.8(13) . . . 8_665 ?
O19 Cl1 O20 O21 -14.5(11) . . . 8_665 ?
O19 Cl1 O20 O21 -148.3(12) 8_665 . . 8_665 ?
O19 Cl1 O21 O19 -132.8(14) . . . 8_665 ?
O19 Cl1 O21 O20 29.0(11) . . . 8_665 ?
O19 Cl1 O21 O20 161.8(14) 8_665 . . 8_665 ?
O20 Cl1 O19 O20 -144.6(12) . . . 8_665 ?
O20 Cl1 O19 O21 15.7(12) . . . 8_665 ?
O20 Cl1 O19 O21 160.3(14) 8_665 . . 8_665 ?
O20 Cl1 O20 O19 73.9(8) 8_665 . . 8_665 ?
O20 Cl1 O20 O21 -74.4(8) 8_665 . . 8_665 ?
O20 Cl1 O21 O19 -161.8(14) 8_665 . . 8_665 ?
O20 Cl1 O21 O19 -18.0(12) . . . 8_665 ?
O20 Cl1 O21 O20 143.8(13) . . . 8_665 ?
O21 Cl1 O19 O20 -27.8(11) . . . 8_665 ?
O21 Cl1 O19 O20 -160.3(14) 8_665 . . 8_665 ?
O21 Cl1 O19 O21 132.6(13) . . . 8_665 ?
O21 Cl1 O20 O19 148.3(12) 8_665 . . 8_665 ?
O21 Cl1 O20 O19 16.0(11) . . . 8_665 ?
O21 Cl1 O20 O21 -132.4(13) . . . 8_665 ?
O21 Cl1 O21 O19 -78.8(10) 8_665 . . 8_665 ?
O21 Cl1 O21 O20 83.0(8) 8_665 . . 8_665 ?

loop_
_platon_squeeze_void_nr
_platon_squeeze_void_average_x
_platon_squeeze_void_average_y
_platon_squeeze_void_average_z
_platon_squeeze_void_volume
_platon_squeeze_void_count_electrons
_platon_squeeze_void_content
1 -0.001 -0.008 -0.002 15562 4578 ' '
2 0.250 0.107 0.375 20 -1 ' '
3 0.393 0.250 0.125 20 -1 ' '
4 0.107 0.250 0.625 20 -1 ' '
5 0.250 0.393 0.875 20 -1 ' '
6 0.750 0.607 0.875 20 -1 ' '
7 0.607 0.750 0.125 20 -1 ' '
8 0.893 0.750 0.625 20 -1 ' '
9 0.750 0.893 0.375 20 -1 ' '
